data_1509432
loop_
_publ_author_name
'Wilmer, D.'
'Jorgensen, J.D.'
'Wuensch, B.J.'

_publ_section_title
;
 Rietveld neutron powder profile analysis and electrical conductivity of
 the fast silver-ion conductor (La O) Ag S
;
_journal_name_full 'Materials Research Society Symposia Proceedings'
_journal_page_first 455
_journal_page_last 460
_journal_paper_doi 10.1557/PROC-548-455
_journal_volume 548
_journal_year 1999
_chemical_formula_sum 'Ag La O S'
_chemical_name_systematic '(La O) Ag S'
_space_group_IT_number 129
_symmetry_space_group_name_Hall '-P 4a 2a'
_symmetry_space_group_name_H-M 'P 4/n m m :2'
_cell_angle_alpha 90
_cell_angle_beta 90
_cell_angle_gamma 90
_cell_formula_units_Z 2
_cell_length_a 4.067
_cell_length_b 4.067
_cell_length_c 9.063
_cell_volume 149.906
_citation_journal_id_ASTM MRSPDH
_cod_data_source_file silver1-2_384.cif
_cod_data_source_block Ag1La1O1S1
_cod_original_cell_volume 149.9064
_cod_original_formula_sum 'Ag1 La1 O1 S1'
_cod_database_code 1509432

loop_
_symmetry_equiv_pos_as_xyz
x,y,z
-y+1/2,x,z
-x+1/2,-y+1/2,z
y,-x+1/2,z
x+1/2,-y,-z
y+1/2,x+1/2,-z
-x,y+1/2,-z
-y,-x,-z
-x,-y,-z
y-1/2,-x,-z
x-1/2,y-1/2,-z
-y,x-1/2,-z
-x-1/2,y,z
-y-1/2,-x-1/2,z
x,-y-1/2,z
y,x,z

loop_
_atom_site_label
_atom_site_type_symbol
_atom_site_fract_x
_atom_site_fract_y
_atom_site_fract_z
_atom_site_occupancy
_atom_site_U_iso_or_equiv
La1 La+3 0.25 0.25 0.13612 1 0.0
S1 S-2 0.25 0.25 0.69432 1 0.0
O1 O-2 0.75 0.25 0 1 0.0
Ag1 Ag+1 0.75 0.25 0.5 1 0.0
